data_4513385
loop_
_publ_author_name
'Talsi, Evgenii P.'
'Rybalova, Tatyana V.'
'Bryliakov, Konstantin P.'

_publ_section_title
;
 Isoinversion Behavior in the Enantioselective Oxidations of
 Pyridylmethylthiobenzimidazoles to Chiral Proton Pump Inhibitors on
 Titanium Salalen Complexes
;
_journal_issue 8
_journal_name_full 'ACS Catalysis'
_journal_page_first 4673
_journal_paper_doi 10.1021/acscatal.5b01212
_journal_volume 5
_journal_year 2015
_chemical_absolute_configuration ad
_chemical_formula_moiety 'C64 H60 N4 O6 Ti2, C H Cl3'
_chemical_formula_sum 'C65 H61 Cl3 N4 O6 Ti2'
_chemical_formula_weight 1196.33
_chemical_name_common (/l,R,R,SN-/l,R,R,SN)-1B
_chemical_name_systematic
; 
 ? 
;
_space_group_IT_number 4
_space_group_name_Hall 'P 2yb'
_symmetry_cell_setting monoclinic
_symmetry_space_group_name_Hall 'P 2yb'
_symmetry_space_group_name_H-M 'P 1 21 1'
_atom_sites_solution_hydrogens geom
_atom_sites_solution_primary direct
_atom_sites_solution_secondary difmap
_audit_creation_method SHELXL-97
_cell_angle_alpha 90.00
_cell_angle_beta 98.481(3)
_cell_angle_gamma 90.00
_cell_formula_units_Z 2
_cell_length_a 11.5315(9)
_cell_length_b 19.1760(15)
_cell_length_c 13.4627(11)
_cell_measurement_reflns_used 6434
_cell_measurement_temperature 200(2)
_cell_measurement_theta_max 23.21
_cell_measurement_theta_min 2.42
_cell_volume 2944.4(4)
_computing_cell_refinement 'Bruker SAINT'
_computing_data_collection 'Bruker APEX2'
_computing_data_reduction 'Bruker SAINT'
_computing_molecular_graphics 'Bruker SHELXTL'
_computing_publication_material 'Bruker SHELXTL'
_computing_structure_refinement 'SHELXL-97 (Sheldrick, 2008)'
_computing_structure_solution 'SHELXS-97 (Sheldrick, 2008)'
_diffrn_ambient_temperature 200(2)
_diffrn_measured_fraction_theta_full 0.976
_diffrn_measured_fraction_theta_max 0.976
_diffrn_measurement_device_type 'Bruker APEX-II CCD'
_diffrn_measurement_method '\f and \w scans'
_diffrn_radiation_monochromator graphite
_diffrn_radiation_source 'fine-focus sealed tube'
_diffrn_radiation_type MoK\a
_diffrn_radiation_wavelength 0.71073
_diffrn_reflns_av_R_equivalents 0.0623
_diffrn_reflns_av_sigmaI/netI 0.0807
_diffrn_reflns_limit_h_max 13
_diffrn_reflns_limit_h_min -12
_diffrn_reflns_limit_k_max 22
_diffrn_reflns_limit_k_min -22
_diffrn_reflns_limit_l_max 13
_diffrn_reflns_limit_l_min -14
_diffrn_reflns_number 22100
_diffrn_reflns_theta_full 25.10
_diffrn_reflns_theta_max 25.10
_diffrn_reflns_theta_min 1.53
_exptl_absorpt_coefficient_mu 0.463
_exptl_absorpt_correction_T_max 0.7452
_exptl_absorpt_correction_T_min 0.4699
_exptl_absorpt_correction_type multi-scan
_exptl_absorpt_process_details 'SADABS-2008/1 '
_exptl_crystal_colour yellow
_exptl_crystal_density_diffrn 1.349
_exptl_crystal_density_method 'not measured'
_exptl_crystal_description plate
_exptl_crystal_F_000 1244
_exptl_crystal_size_max 0.80
_exptl_crystal_size_mid 0.33
_exptl_crystal_size_min 0.17
_refine_diff_density_max 0.661
_refine_diff_density_min -0.550
_refine_diff_density_rms 0.118
_refine_ls_abs_structure_details 'Flack H D (1983), Acta Cryst. A39, 876-881'
_refine_ls_abs_structure_Flack -0.06(5)
_refine_ls_extinction_method none
_refine_ls_goodness_of_fit_ref 1.099
_refine_ls_hydrogen_treatment constr
_refine_ls_matrix_type full
_refine_ls_number_parameters 721
_refine_ls_number_reflns 8094
_refine_ls_number_restraints 1
_refine_ls_restrained_S_all 1.099
_refine_ls_R_factor_all 0.1222
_refine_ls_R_factor_gt 0.0657
_refine_ls_shift/su_max 0.000
_refine_ls_shift/su_mean 0.000
_refine_ls_structure_factor_coef Fsqd
_refine_ls_weighting_details 'calc w=1/[\s^2^(Fo^2^)+(0.1024P)^2^+3.8288P] where P=(Fo^2^+2Fc^2^)/3'
_refine_ls_weighting_scheme calc
_refine_ls_wR_factor_gt 0.1565
_refine_ls_wR_factor_ref 0.2103
_reflns_number_gt 5455
_reflns_number_total 8094
_reflns_threshold_expression >2sigma(I)
_cod_data_source_file cs5b01212_si_003.cif
_cod_data_source_block Ti-1B_bry1cl
_cod_depositor_comments
;
The following automatic conversions were performed:

'_symmetry_cell_setting' value 'Monoclinic' changed to 'monoclinic'
according to
/usr/data/users/saulius/crontab/automatic-downloads/rss-feeds/ACS/lib/dictionaries/cif_core.dic
dictionary named 'cif_core.dic' version 2.4.2 from 2011-04-26.

Automatic conversion script
Id: cif_fix_values 3271 2015-04-21 07:52:19Z andrius 

 Adding full bibliography for 4513383--4513387.cif.
;
_cod_original_sg_symbol_H-M 'P2(1)   '
_cod_database_code 4513385

loop_
_symmetry_equiv_pos_as_xyz
'x, y, z'
'-x, y+1/2, -z'

loop_
_atom_site_label
_atom_site_type_symbol
_atom_site_fract_x
_atom_site_fract_y
_atom_site_fract_z
_atom_site_U_iso_or_equiv
_atom_site_adp_type
_atom_site_occupancy
_atom_site_symmetry_multiplicity
_atom_site_calc_flag
_atom_site_refinement_flags
Ti1 Ti 0.36017(13) 0.72704(7) 0.19680(11) 0.0411(4) Uani 1 1 d .
Ti2 Ti 0.36178(13) 0.77262(6) 0.39373(11) 0.0389(4) Uani 1 1 d .
O1 O 0.3026(5) 0.8003(3) 0.2632(4) 0.0431(14) Uani 1 1 d .
O2 O 0.4270(5) 0.7007(2) 0.3261(4) 0.0435(15) Uani 1 1 d .
O3 O 0.4904(5) 0.7705(3) 0.1502(4) 0.0417(14) Uani 1 1 d .
O4 O 0.2549(5) 0.7321(3) 0.0718(4) 0.0459(14) Uani 1 1 d .
O5 O 0.2267(5) 0.7274(3) 0.4290(4) 0.0409(13) Uani 1 1 d .
O6 O 0.3415(5) 0.8608(2) 0.4558(4) 0.0422(14) Uani 1 1 d .
N101 N 0.4447(6) 0.6308(3) 0.1501(5) 0.0428(17) Uani 1 1 d .
N102 N 0.2355(6) 0.6426(3) 0.2203(5) 0.0403(17) Uani 1 1 d .
H102 H 0.2422 0.6366 0.2895 0.048 Uiso 1 1 calc R
C101 C 0.4018(7) 0.5678(4) 0.1955(7) 0.041(2) Uani 1 1 d .
H36 H 0.4287 0.5704 0.2695 0.050 Uiso 1 1 calc R
C102 C 0.4382(9) 0.4966(4) 0.1598(7) 0.052(2) Uani 1 1 d .
H2A1 H 0.4174 0.4938 0.0859 0.062 Uiso 1 1 calc R
H2B1 H 0.5243 0.4917 0.1763 0.062 Uiso 1 1 calc R
C103 C 0.3796(10) 0.4364(4) 0.2075(8) 0.066(3) Uani 1 1 d .
H3A1 H 0.4026 0.3916 0.1795 0.079 Uiso 1 1 calc R
HAB1 H 0.4061 0.4360 0.2809 0.079 Uiso 1 1 calc R
C104 C 0.2495(10) 0.4442(4) 0.1874(9) 0.069(3) Uani 1 1 d .
H4A1 H 0.2124 0.4051 0.2191 0.083 Uiso 1 1 calc R
H4B1 H 0.2228 0.4423 0.1141 0.083 Uiso 1 1 calc R
C105 C 0.2119(9) 0.5131(4) 0.2288(8) 0.058(3) Uani 1 1 d .
H5A1 H 0.2367 0.5147 0.3024 0.069 Uiso 1 1 calc R
H5B1 H 0.1254 0.5172 0.2156 0.069 Uiso 1 1 calc R
C106 C 0.2676(8) 0.5736(4) 0.1790(7) 0.044(2) Uani 1 1 d .
H106 H 0.2389 0.5726 0.1052 0.053 Uiso 1 1 calc R
C107 C 0.5281(8) 0.6275(4) 0.0981(7) 0.044(2) Uani 1 1 d .
H107 H 0.5562 0.5824 0.0847 0.053 Uiso 1 1 calc R
C108 C 0.5839(8) 0.6865(4) 0.0577(7) 0.042(2) Uani 1 1 d .
C109 C 0.5636(8) 0.7569(4) 0.0844(7) 0.044(2) Uani 1 1 d .
C110 C 0.6242(8) 0.8125(4) 0.0460(7) 0.045(2) Uani 1 1 d .
C111 C 0.7034(8) 0.7953(5) -0.0164(8) 0.057(3) Uani 1 1 d .
H111 H 0.7444 0.8321 -0.0434 0.068 Uiso 1 1 calc R
C112 C 0.7270(7) 0.7283(5) -0.0421(7) 0.055(2) Uani 1 1 d .
H112 H 0.7841 0.7194 -0.0847 0.066 Uiso 1 1 calc R
C113 C 0.6678(8) 0.6740(5) -0.0061(8) 0.056(3) Uani 1 1 d .
H113 H 0.6836 0.6275 -0.0246 0.067 Uiso 1 1 calc R
C114 C 0.6090(8) 0.8857(4) 0.0785(7) 0.047(2) Uani 1 1 d .
C115 C 0.4964(9) 0.9139(4) 0.0810(8) 0.056(3) Uani 1 1 d .
H115 H 0.4284 0.8858 0.0642 0.068 Uiso 1 1 calc R
C116 C 0.4864(11) 0.9839(5) 0.1087(8) 0.068(3) Uani 1 1 d .
H116 H 0.4110 1.0016 0.1155 0.082 Uiso 1 1 calc R
C117 C 0.5781(13) 1.0264(6) 0.1258(9) 0.077(3) Uani 1 1 d .
H117 H 0.5671 1.0741 0.1408 0.092 Uiso 1 1 calc R
C118 C 0.6913(13) 1.0008(5) 0.1219(9) 0.080(4) Uani 1 1 d .
H118 H 0.7580 1.0303 0.1345 0.096 Uiso 1 1 calc R
C119 C 0.7028(9) 0.9303(5) 0.0988(8) 0.062(3) Uani 1 1 d .
H119 H 0.7792 0.9124 0.0970 0.074 Uiso 1 1 calc R
C120 C 0.1115(8) 0.6620(5) 0.1863(7) 0.052(2) Uani 1 1 d .
H20A H 0.0956 0.7089 0.2120 0.063 Uiso 1 1 calc R
H20B H 0.0588 0.6282 0.2127 0.063 Uiso 1 1 calc R
C121 C 0.0893(8) 0.6620(4) 0.0745(7) 0.047(2) Uani 1 1 d .
C122 C -0.0080(8) 0.6252(4) 0.0247(9) 0.054(3) Uani 1 1 d .
H122 H -0.0591 0.6014 0.0627 0.065 Uiso 1 1 calc R
C123 C -0.0294(9) 0.6235(5) -0.0780(8) 0.057(3) Uani 1 1 d .
H123 H -0.0926 0.5970 -0.1122 0.068 Uiso 1 1 calc R
C124 C 0.0438(9) 0.6615(4) -0.1311(7) 0.053(2) Uani 1 1 d .
H124 H 0.0267 0.6619 -0.2023 0.063 Uiso 1 1 calc R
C125 C 0.1417(8) 0.6994(4) -0.0854(7) 0.043(2) Uani 1 1 d .
C126 C 0.1639(7) 0.6981(4) 0.0183(7) 0.043(2) Uani 1 1 d .
C127 C 0.2141(9) 0.7377(5) -0.1467(7) 0.049(2) Uani 1 1 d .
C128 C 0.1623(9) 0.7707(5) -0.2354(8) 0.060(3) Uani 1 1 d .
H128 H 0.0799 0.7676 -0.2552 0.072 Uiso 1 1 calc R
C129 C 0.2303(12) 0.8080(4) -0.2947(8) 0.066(3) Uani 1 1 d .
H129 H 0.1932 0.8329 -0.3517 0.080 Uiso 1 1 calc R
C130 C 0.3507(10) 0.8089(5) -0.2715(8) 0.063(3) Uani 1 1 d .
H130 H 0.3973 0.8310 -0.3149 0.075 Uiso 1 1 calc R
C131 C 0.4032(10) 0.7769(5) -0.1832(8) 0.064(3) Uani 1 1 d .
H131 H 0.4856 0.7802 -0.1638 0.077 Uiso 1 1 calc R
C132 C 0.3368(9) 0.7407(5) -0.1245(7) 0.056(3) Uani 1 1 d .
H132 H 0.3749 0.7170 -0.0668 0.068 Uiso 1 1 calc R
N201 N 0.4483(6) 0.7188(4) 0.5321(5) 0.0422(17) Uani 1 1 d .
N202 N 0.5470(6) 0.8095(3) 0.4155(6) 0.0434(18) Uani 1 1 d .
H202 H 0.5852 0.7823 0.3732 0.052 Uiso 1 1 calc R
C201 C 0.5756(7) 0.7230(4) 0.5481(6) 0.045(2) Uani 1 1 d .
H18 H 0.6014 0.6917 0.4961 0.054 Uiso 1 1 calc R
C202 C 0.6422(9) 0.6985(6) 0.6464(8) 0.065(3) Uani 1 1 d .
H2A2 H 0.6153 0.7250 0.7018 0.078 Uiso 1 1 calc R
H2B2 H 0.6244 0.6486 0.6559 0.078 Uiso 1 1 calc R
C203 C 0.7713(10) 0.7071(7) 0.6522(10) 0.085(4) Uani 1 1 d .
H3A2 H 0.8002 0.6763 0.6021 0.103 Uiso 1 1 calc R
H3B2 H 0.8103 0.6930 0.7197 0.103 Uiso 1 1 calc R
C204 C 0.8017(9) 0.7810(6) 0.6326(10) 0.082(4) Uani 1 1 d .
H4A2 H 0.8878 0.7853 0.6357 0.099 Uiso 1 1 calc R
H4B2 H 0.7775 0.8113 0.6855 0.099 Uiso 1 1 calc R
C205 C 0.7409(9) 0.8063(6) 0.5284(9) 0.068(3) Uani 1 1 d .
H5A2 H 0.7588 0.8562 0.5196 0.082 Uiso 1 1 calc R
H5B2 H 0.7714 0.7796 0.4748 0.082 Uiso 1 1 calc R
C206 C 0.6094(8) 0.7963(4) 0.5193(7) 0.050(2) Uani 1 1 d .
H206 H 0.5787 0.8301 0.5658 0.060 Uiso 1 1 calc R
C207 C 0.3981(9) 0.6767(5) 0.5874(7) 0.057(3) Uani 1 1 d .
H207 H 0.4475 0.6541 0.6404 0.068 Uiso 1 1 calc R
C208 C 0.2752(8) 0.6605(4) 0.5772(6) 0.040(2) Uani 1 1 d .
C209 C 0.1936(7) 0.6869(4) 0.4987(7) 0.040(2) Uani 1 1 d .
C210 C 0.0740(9) 0.6700(4) 0.4918(7) 0.051(2) Uani 1 1 d .
C211 C 0.0392(8) 0.6202(4) 0.5594(7) 0.052(3) Uani 1 1 d .
H211 H -0.0406 0.6062 0.5536 0.062 Uiso 1 1 calc R
C212 C 0.1218(10) 0.5918(5) 0.6344(8) 0.064(3) Uani 1 1 d .
H212 H 0.0983 0.5586 0.6799 0.077 Uiso 1 1 calc R
C213 C 0.2379(9) 0.6118(4) 0.6427(7) 0.053(2) Uani 1 1 d .
H213 H 0.2936 0.5921 0.6940 0.063 Uiso 1 1 calc R
C214 C -0.0192(8) 0.7003(4) 0.4149(7) 0.049(2) Uani 1 1 d .
C215 C -0.0129(8) 0.7697(5) 0.3849(7) 0.050(2) Uani 1 1 d .
H215 H 0.0515 0.7977 0.4134 0.060 Uiso 1 1 calc R
C216 C -0.0992(10) 0.7983(6) 0.3142(8) 0.072(3) Uani 1 1 d .
H216 H -0.0927 0.8455 0.2945 0.087 Uiso 1 1 calc R
C217 C -0.1932(12) 0.7601(8) 0.2723(9) 0.091(4) Uani 1 1 d .
H217 H -0.2533 0.7805 0.2254 0.110 Uiso 1 1 calc R
C218 C -0.1994(12) 0.6898(8) 0.2999(10) 0.096(4) Uani 1 1 d .
H218 H -0.2629 0.6617 0.2699 0.115 Uiso 1 1 calc R
C219 C -0.1142(10) 0.6615(5) 0.3699(8) 0.065(3) Uani 1 1 d .
H219 H -0.1203 0.6139 0.3881 0.077 Uiso 1 1 calc R
C220 C 0.5549(8) 0.8829(4) 0.3794(7) 0.046(2) Uani 1 1 d .
H20C H 0.5111 0.8870 0.3107 0.055 Uiso 1 1 calc R
H20D H 0.6380 0.8945 0.3764 0.055 Uiso 1 1 calc R
C221 C 0.5055(8) 0.9348(4) 0.4481(7) 0.051(2) Uani 1 1 d .
C222 C 0.5678(8) 0.9963(4) 0.4768(7) 0.048(2) Uani 1 1 d .
H222 H 0.6425 1.0043 0.4572 0.057 Uiso 1 1 calc R
C223 C 0.5186(9) 1.0454(4) 0.5344(7) 0.051(2) Uani 1 1 d .
H223 H 0.5598 1.0870 0.5557 0.062 Uiso 1 1 calc R
C224 C 0.4100(9) 1.0329(4) 0.5599(7) 0.054(3) Uani 1 1 d .
H224 H 0.3762 1.0676 0.5971 0.065 Uiso 1 1 calc R
C225 C 0.3468(8) 0.9730(4) 0.5347(7) 0.044(2) Uani 1 1 d .
C226 C 0.3964(8) 0.9215(4) 0.4788(6) 0.041(2) Uani 1 1 d .
C227 C 0.2275(8) 0.9635(4) 0.5626(8) 0.049(2) Uani 1 1 d .
C228 C 0.2085(10) 0.9788(5) 0.6600(9) 0.063(3) Uani 1 1 d .
H228 H 0.2720 0.9929 0.7091 0.076 Uiso 1 1 calc R
C229 C 0.0960(12) 0.9734(5) 0.6851(10) 0.075(3) Uani 1 1 d .
H229 H 0.0833 0.9861 0.7509 0.090 Uiso 1 1 calc R
C230 C 0.0048(11) 0.9508(5) 0.6192(12) 0.087(4) Uani 1 1 d .
H230 H -0.0704 0.9452 0.6389 0.105 Uiso 1 1 calc R
C231 C 0.0229(9) 0.9359(5) 0.5214(9) 0.065(3) Uani 1 1 d .
H231 H -0.0413 0.9217 0.4731 0.078 Uiso 1 1 calc R
C232 C 0.1332(9) 0.9415(4) 0.4943(9) 0.061(3) Uani 1 1 d .
H232 H 0.1445 0.9301 0.4277 0.074 Uiso 1 1 calc R
C C 0.8690(14) 0.3882(7) 0.8965(12) 0.112(5) Uani 1 1 d .
D H 0.8061 0.3546 0.8689 0.134 Uiso 1 1 calc R
Cl1 Cl 0.8271(5) 0.4289(3) 1.0028(5) 0.167(2) Uani 1 1 d .
Cl2 Cl 0.9987(4) 0.3417(3) 0.9312(5) 0.156(2) Uani 1 1 d .
Cl3 Cl 0.8811(9) 0.4484(3) 0.8096(5) 0.252(4) Uani 1 1 d .

loop_
_atom_site_aniso_label
_atom_site_aniso_U_11
_atom_site_aniso_U_22
_atom_site_aniso_U_33
_atom_site_aniso_U_23
_atom_site_aniso_U_13
_atom_site_aniso_U_12
Ti1 0.0515(10) 0.0296(7) 0.0434(10) -0.0017(7) 0.0111(7) -0.0011(7)
Ti2 0.0460(10) 0.0292(7) 0.0431(10) -0.0021(7) 0.0119(7) -0.0002(7)
O1 0.052(4) 0.033(3) 0.044(4) -0.001(2) 0.004(3) 0.002(2)
O2 0.061(4) 0.032(3) 0.039(4) -0.008(2) 0.013(3) 0.000(2)
O3 0.054(4) 0.029(2) 0.044(4) 0.001(3) 0.015(3) -0.005(3)
O4 0.051(4) 0.038(3) 0.050(4) -0.002(3) 0.013(3) 0.001(3)
O5 0.042(3) 0.041(3) 0.042(3) 0.004(3) 0.012(3) 0.000(3)
O6 0.057(4) 0.032(3) 0.042(4) -0.008(2) 0.022(3) 0.000(3)
N101 0.050(5) 0.031(3) 0.050(5) -0.004(3) 0.013(4) -0.002(3)
N102 0.054(5) 0.038(3) 0.032(4) 0.000(3) 0.016(4) -0.008(3)
C101 0.048(6) 0.033(4) 0.045(6) 0.000(4) 0.014(4) 0.004(4)
C102 0.067(7) 0.034(4) 0.054(7) -0.002(4) 0.008(5) 0.002(4)
C103 0.099(9) 0.037(5) 0.067(7) -0.002(4) 0.030(6) 0.004(5)
C104 0.081(8) 0.032(4) 0.100(9) 0.003(5) 0.031(7) 0.003(5)
C105 0.072(7) 0.042(5) 0.062(7) 0.007(4) 0.020(6) 0.000(5)
C106 0.050(6) 0.034(4) 0.051(6) 0.003(4) 0.016(5) 0.006(4)
C107 0.050(6) 0.036(4) 0.047(6) -0.007(4) 0.010(5) 0.013(4)
C108 0.043(5) 0.039(4) 0.045(6) 0.003(4) 0.009(5) 0.004(4)
C109 0.036(5) 0.041(4) 0.057(6) -0.004(4) 0.013(5) 0.003(4)
C110 0.047(6) 0.044(4) 0.045(6) 0.006(4) 0.013(5) 0.000(4)
C111 0.049(6) 0.056(5) 0.067(7) 0.018(5) 0.013(5) 0.001(4)
C112 0.042(5) 0.057(5) 0.070(7) 0.012(5) 0.026(5) 0.010(5)
C113 0.048(6) 0.050(5) 0.071(7) -0.009(5) 0.014(5) 0.001(4)
C114 0.054(6) 0.048(5) 0.039(6) 0.011(4) 0.005(5) -0.004(4)
C115 0.065(7) 0.040(5) 0.065(7) 0.008(4) 0.013(5) 0.002(4)
C116 0.103(9) 0.043(5) 0.063(8) 0.011(5) 0.025(7) 0.003(6)
C117 0.111(11) 0.055(6) 0.066(8) -0.006(5) 0.020(7) 0.005(7)
C118 0.111(11) 0.062(7) 0.066(8) -0.009(5) 0.011(7) -0.027(7)
C119 0.056(7) 0.054(6) 0.074(8) 0.012(5) 0.002(5) -0.003(5)
C120 0.043(6) 0.060(5) 0.054(7) -0.005(5) 0.008(5) -0.007(4)
C121 0.050(6) 0.045(5) 0.050(6) -0.010(4) 0.020(5) -0.011(4)
C122 0.037(6) 0.050(5) 0.077(9) -0.006(5) 0.012(5) -0.001(4)
C123 0.054(7) 0.047(5) 0.066(8) -0.008(5) 0.000(6) -0.012(4)
C124 0.068(7) 0.047(5) 0.040(6) -0.006(4) -0.004(5) 0.005(5)
C125 0.046(6) 0.042(4) 0.045(7) 0.000(4) 0.016(5) 0.007(4)
C126 0.038(5) 0.040(4) 0.049(7) -0.012(4) 0.006(5) 0.003(4)
C127 0.059(7) 0.047(5) 0.042(6) -0.005(4) 0.009(5) 0.000(5)
C128 0.058(6) 0.043(5) 0.079(8) -0.004(5) 0.010(6) 0.002(5)
C129 0.120(11) 0.029(4) 0.050(7) 0.005(4) 0.014(7) 0.009(5)
C130 0.066(8) 0.061(6) 0.067(8) 0.000(5) 0.025(6) -0.009(5)
C131 0.072(7) 0.062(6) 0.059(7) -0.008(6) 0.013(6) -0.010(6)
C132 0.063(7) 0.064(6) 0.042(6) 0.004(5) 0.003(5) 0.012(5)
N201 0.044(4) 0.051(4) 0.036(4) -0.009(4) 0.021(3) 0.001(3)
N202 0.044(4) 0.038(3) 0.053(5) -0.010(3) 0.020(4) -0.008(3)
C201 0.049(6) 0.042(4) 0.046(6) -0.006(4) 0.013(4) 0.012(4)
C202 0.062(7) 0.076(6) 0.058(7) -0.004(5) 0.010(6) 0.017(5)
C203 0.057(8) 0.113(10) 0.082(9) 0.002(7) -0.004(6) 0.032(7)
C204 0.042(7) 0.098(9) 0.101(10) -0.028(8) -0.008(6) 0.010(6)
C205 0.053(7) 0.068(6) 0.086(9) -0.016(6) 0.017(6) -0.003(5)
C206 0.045(6) 0.052(5) 0.053(7) -0.007(4) 0.007(5) 0.006(4)
C207 0.067(7) 0.054(5) 0.052(7) -0.007(5) 0.017(5) 0.015(5)
C208 0.048(6) 0.030(4) 0.043(5) 0.006(4) 0.010(5) 0.013(4)
C209 0.037(5) 0.036(4) 0.051(6) -0.007(4) 0.014(5) -0.005(4)
C210 0.066(7) 0.036(4) 0.056(6) -0.007(4) 0.024(5) -0.005(4)
C211 0.047(6) 0.044(5) 0.070(7) -0.005(5) 0.026(5) -0.005(4)
C212 0.087(9) 0.041(5) 0.068(8) 0.011(5) 0.024(7) 0.004(5)
C213 0.055(7) 0.040(4) 0.065(7) 0.003(4) 0.019(5) 0.008(4)
C214 0.045(6) 0.046(5) 0.057(6) -0.007(4) 0.016(5) -0.001(4)
C215 0.040(5) 0.048(5) 0.063(7) 0.007(5) 0.006(5) -0.011(4)
C216 0.063(8) 0.096(8) 0.054(7) 0.022(6) -0.007(6) -0.007(6)
C217 0.078(9) 0.128(11) 0.063(8) 0.030(8) -0.007(7) -0.012(8)
C218 0.078(10) 0.128(11) 0.074(9) -0.008(8) -0.017(8) -0.042(8)
C219 0.065(8) 0.066(6) 0.064(7) -0.017(5) 0.016(6) -0.026(6)
C220 0.047(6) 0.044(4) 0.051(6) -0.008(4) 0.018(5) -0.007(4)
C221 0.054(6) 0.041(5) 0.057(7) 0.002(4) 0.011(5) -0.004(4)
C222 0.055(6) 0.037(4) 0.052(6) -0.006(4) 0.009(5) -0.018(4)
C223 0.072(7) 0.033(4) 0.047(6) 0.000(4) 0.003(5) -0.009(4)
C224 0.069(7) 0.032(4) 0.062(7) 0.002(4) 0.016(6) 0.006(4)
C225 0.052(6) 0.039(4) 0.042(6) -0.004(4) 0.009(5) -0.001(4)
C226 0.046(6) 0.035(4) 0.042(6) 0.009(4) 0.005(4) 0.004(4)
C227 0.057(7) 0.021(4) 0.070(7) -0.001(4) 0.011(6) -0.001(4)
C228 0.071(8) 0.049(5) 0.070(8) -0.016(5) 0.015(6) -0.005(5)
C229 0.094(10) 0.061(6) 0.079(9) -0.011(6) 0.039(8) -0.002(6)
C230 0.066(9) 0.053(6) 0.154(14) -0.022(7) 0.057(9) 0.006(6)
C231 0.051(7) 0.054(5) 0.094(9) -0.017(6) 0.020(6) -0.002(5)
C232 0.066(7) 0.038(5) 0.079(8) -0.003(5) 0.009(6) 0.010(5)
C 0.119(13) 0.095(9) 0.117(13) -0.029(9) 0.002(10) -0.032(9)
Cl1 0.134(4) 0.176(5) 0.195(6) -0.074(4) 0.039(4) -0.025(3)
Cl2 0.110(4) 0.129(4) 0.236(6) -0.003(4) 0.042(4) -0.023(3)
Cl3 0.507(14) 0.092(3) 0.143(5) -0.002(3) 0.007(6) -0.055(6)

loop_
_atom_type_symbol
_atom_type_description
_atom_type_scat_dispersion_real
_atom_type_scat_dispersion_imag
_atom_type_scat_source
C C 0.0033 0.0016 'International Tables Vol C Tables 4.2.6.8 and 6.1.1.4'
H H 0.0000 0.0000 'International Tables Vol C Tables 4.2.6.8 and 6.1.1.4'
N N 0.0061 0.0033 'International Tables Vol C Tables 4.2.6.8 and 6.1.1.4'
O O 0.0106 0.0060 'International Tables Vol C Tables 4.2.6.8 and 6.1.1.4'
Ti Ti 0.2776 0.4457 'International Tables Vol C Tables 4.2.6.8 and 6.1.1.4'
Cl Cl 0.1484 0.1585 'International Tables Vol C Tables 4.2.6.8 and 6.1.1.4'

loop_
_geom_angle_atom_site_label_1
_geom_angle_atom_site_label_2
_geom_angle_atom_site_label_3
_geom_angle
O1 Ti1 O2 83.3(2)
O1 Ti1 O3 100.6(2)
O2 Ti1 O3 100.9(3)
O1 Ti1 O4 99.2(3)
O2 Ti1 O4 161.5(2)
O3 Ti1 O4 96.7(2)
O1 Ti1 N102 101.5(2)
O2 Ti1 N102 81.8(2)
O3 Ti1 N102 157.8(2)
O4 Ti1 N102 79.8(3)
O1 Ti1 N101 167.6(3)
O2 Ti1 N101 84.3(2)
O3 Ti1 N101 82.5(2)
O4 Ti1 N101 92.3(2)
N102 Ti1 N101 75.8(2)
O1 Ti1 Ti2 41.55(18)
O2 Ti1 Ti2 41.78(16)
O3 Ti1 Ti2 106.33(17)
O4 Ti1 Ti2 136.85(17)
N102 Ti1 Ti2 90.38(18)
N101 Ti1 Ti2 126.0(2)
O1 Ti2 O2 82.4(2)
O1 Ti2 O5 99.5(2)
O2 Ti2 O5 100.9(2)
O1 Ti2 O6 96.2(2)
O2 Ti2 O6 161.2(2)
O5 Ti2 O6 97.8(2)
O1 Ti2 N202 104.1(3)
O2 Ti2 N202 81.4(2)
O5 Ti2 N202 156.3(3)
O6 Ti2 N202 80.7(2)
O1 Ti2 N201 166.8(2)
O2 Ti2 N201 84.4(2)
O5 Ti2 N201 82.1(2)
O6 Ti2 N201 96.5(2)
N202 Ti2 N201 74.6(3)
O1 Ti2 Ti1 40.84(16)
O2 Ti2 Ti1 41.67(18)
O5 Ti2 Ti1 101.75(17)
O6 Ti2 Ti1 134.99(18)
N202 Ti2 Ti1 95.53(19)
N201 Ti2 Ti1 126.01(17)
Ti1 O1 Ti2 97.6(3)
Ti1 O2 Ti2 96.5(3)
C109 O3 Ti1 137.6(5)
C126 O4 Ti1 141.4(5)
C209 O5 Ti2 141.3(5)
C226 O6 Ti2 141.6(5)
C107 N101 C101 121.0(7)
C107 N101 Ti1 126.6(5)
C101 N101 Ti1 112.1(5)
C120 N102 C106 112.6(7)
C120 N102 Ti1 112.9(5)
C106 N102 Ti1 112.9(5)
C120 N102 H102 105.9
C106 N102 H102 105.9
Ti1 N102 H102 105.9
N101 C101 C102 118.6(7)
N101 C101 C106 105.9(6)
C102 C101 C106 109.7(7)
N101 C101 H36 107.4
C102 C101 H36 107.4
C106 C101 H36 107.4
C103 C102 C101 112.6(7)
C103 C102 H2A1 109.1
C101 C102 H2A1 109.1
C103 C102 H2B1 109.1
C101 C102 H2B1 109.1
H2A1 C102 H2B1 107.8
C104 C103 C102 110.1(8)
C104 C103 H3A1 109.6
C102 C103 H3A1 109.6
C104 C103 HAB1 109.6
C102 C103 HAB1 109.6
H3A1 C103 HAB1 108.1
C103 C104 C105 110.7(9)
C103 C104 H4A1 109.5
C105 C104 H4A1 109.5
C103 C104 H4B1 109.5
C105 C104 H4B1 109.5
H4A1 C104 H4B1 108.1
C104 C105 C106 109.7(8)
C104 C105 H5A1 109.7
C106 C105 H5A1 109.7
C104 C105 H5B1 109.7
C106 C105 H5B1 109.7
H5A1 C105 H5B1 108.2
N102 C106 C105 111.3(6)
N102 C106 C101 108.0(7)
C105 C106 C101 111.2(7)
N102 C106 H106 108.8
C105 C106 H106 108.8
C101 C106 H106 108.8
N101 C107 C108 125.7(7)
N101 C107 H107 117.2
C108 C107 H107 117.2
C113 C108 C109 118.0(7)
C113 C108 C107 118.7(7)
C109 C108 C107 123.1(7)
O3 C109 C110 119.3(7)
O3 C109 C108 119.8(7)
C110 C109 C108 120.9(8)
C111 C110 C109 116.9(8)
C111 C110 C114 121.7(8)
C109 C110 C114 121.2(7)
C112 C111 C110 123.8(8)
C112 C111 H111 118.1
C110 C111 H111 118.1
C111 C112 C113 119.7(8)
C111 C112 H112 120.2
C113 C112 H112 120.2
C112 C113 C108 120.6(8)
C112 C113 H113 119.7
C108 C113 H113 119.7
C119 C114 C115 117.1(8)
C119 C114 C110 121.5(9)
C115 C114 C110 121.1(8)
C116 C115 C114 119.0(10)
C116 C115 H115 120.5
C114 C115 H115 120.5
C117 C116 C115 122.6(11)
C117 C116 H116 118.7
C115 C116 H116 118.7
C116 C117 C118 120.0(10)
C116 C117 H117 120.0
C118 C117 H117 120.0
C119 C118 C117 117.8(11)
C119 C118 H118 121.1
C117 C118 H118 121.1
C114 C119 C118 123.3(11)
C114 C119 H119 118.4
C118 C119 H119 118.4
N102 C120 C121 109.1(7)
N102 C120 H20A 109.9
C121 C120 H20A 109.9
N102 C120 H20B 109.9
C121 C120 H20B 109.9
H20A C120 H20B 108.3
C126 C121 C122 119.9(9)
C126 C121 C120 121.0(8)
C122 C121 C120 119.1(8)
C123 C122 C121 120.3(9)
C123 C122 H122 119.9
C121 C122 H122 119.9
C122 C123 C124 118.3(9)
C122 C123 H123 120.8
C124 C123 H123 120.8
C123 C124 C125 123.8(9)
C123 C124 H124 118.1
C125 C124 H124 118.1
C126 C125 C124 116.7(8)
C126 C125 C127 123.0(8)
C124 C125 C127 120.2(9)
O4 C126 C125 123.0(8)
O4 C126 C121 116.1(8)
C125 C126 C121 121.0(8)
C128 C127 C132 116.9(8)
C128 C127 C125 120.1(9)
C132 C127 C125 122.9(9)
C129 C128 C127 120.8(10)
C129 C128 H128 119.6
C127 C128 H128 119.6
C130 C129 C128 120.6(10)
C130 C129 H129 119.7
C128 C129 H129 119.7
C129 C130 C131 119.0(9)
C129 C130 H130 120.5
C131 C130 H130 120.5
C132 C131 C130 120.4(10)
C132 C131 H131 119.8
C130 C131 H131 119.8
C131 C132 C127 122.0(9)
C131 C132 H132 119.0
C127 C132 H132 119.0
C207 N201 C201 118.5(8)
C207 N201 Ti2 125.9(7)
C201 N201 Ti2 114.6(5)
C206 N202 C220 114.7(6)
C206 N202 Ti2 112.9(5)
C220 N202 Ti2 111.0(5)
C206 N202 H202 105.8
C220 N202 H202 105.8
Ti2 N202 H202 105.8
N201 C201 C202 119.2(7)
N201 C201 C206 107.6(7)
C202 C201 C206 113.3(8)
N201 C201 H18 105.2
C202 C201 H18 105.2
C206 C201 H18 105.2
C203 C202 C201 112.9(9)
C203 C202 H2A2 109.0
C201 C202 H2A2 109.0
C203 C202 H2B2 109.0
C201 C202 H2B2 109.0
H2A2 C202 H2B2 107.8
C202 C203 C204 110.8(9)
C202 C203 H3A2 109.5
C204 C203 H3A2 109.5
C202 C203 H3B2 109.5
C204 C203 H3B2 109.5
H3A2 C203 H3B2 108.1
C203 C204 C205 111.7(9)
C203 C204 H4A2 109.3
C205 C204 H4A2 109.3
C203 C204 H4B2 109.3
C205 C204 H4B2 109.3
H4A2 C204 H4B2 107.9
C206 C205 C204 110.3(9)
C206 C205 H5A2 109.6
C204 C205 H5A2 109.6
C206 C205 H5B2 109.6
C204 C205 H5B2 109.6
H5A2 C205 H5B2 108.1
N202 C206 C205 113.0(8)
N202 C206 C201 106.7(7)
C205 C206 C201 112.7(7)
N202 C206 H206 108.1
C205 C206 H206 108.1
C201 C206 H206 108.1
N201 C207 C208 126.9(9)
N201 C207 H207 116.6
C208 C207 H207 116.6
C213 C208 C209 118.9(8)
C213 C208 C207 118.4(8)
C209 C208 C207 122.5(8)
O5 C209 C208 121.1(8)
O5 C209 C210 118.2(8)
C208 C209 C210 120.7(8)
C209 C210 C211 118.7(9)
C209 C210 C214 123.7(8)
C211 C210 C214 117.6(8)
C212 C211 C210 120.1(9)
C212 C211 H211 120.0
C210 C211 H211 120.0
C213 C212 C211 120.0(9)
C213 C212 H212 120.0
C211 C212 H212 120.0
C212 C213 C208 121.4(9)
C212 C213 H213 119.3
C208 C213 H213 119.3
C219 C214 C215 117.2(10)
C219 C214 C210 122.3(8)
C215 C214 C210 120.5(8)
C216 C215 C214 120.9(9)
C216 C215 H215 119.6
C214 C215 H215 119.6
C217 C216 C215 121.4(11)
C217 C216 H216 119.3
C215 C216 H216 119.3
C216 C217 C218 118.4(12)
C216 C217 H217 120.8
C218 C217 H217 120.8
C219 C218 C217 120.3(11)
C219 C218 H218 119.9
C217 C218 H218 119.9
C218 C219 C214 121.9(10)
C218 C219 H219 119.1
C214 C219 H219 119.1
N202 C220 C221 111.8(7)
N202 C220 H20C 109.3
C221 C220 H20C 109.3
N202 C220 H20D 109.3
C221 C220 H20D 109.3
H20C C220 H20D 107.9
C226 C221 C222 121.0(8)
C226 C221 C220 119.4(7)
C222 C221 C220 119.5(8)
C223 C222 C221 119.1(9)
C223 C222 H222 120.4
C221 C222 H222 120.4
C224 C223 C222 118.9(8)
C224 C223 H223 120.5
C222 C223 H223 120.5
C223 C224 C225 123.8(8)
C223 C224 H224 118.1
C225 C224 H224 118.1
C224 C225 C226 118.3(8)
C224 C225 C227 121.0(8)
C226 C225 C227 120.8(7)
O6 C226 C221 120.2(7)
O6 C226 C225 121.0(8)
C221 C226 C225 118.7(7)
C232 C227 C228 118.2(10)
C232 C227 C225 122.3(9)
C228 C227 C225 119.5(9)
C227 C228 C229 119.6(11)
C227 C228 H228 120.2
C229 C228 H228 120.2
C230 C229 C228 122.1(11)
C230 C229 H229 119.0
C228 C229 H229 119.0
C229 C230 C231 118.6(11)
C229 C230 H230 120.7
C231 C230 H230 120.7
C232 C231 C230 120.5(11)
C232 C231 H231 119.8
C230 C231 H231 119.8
C231 C232 C227 120.9(10)
C231 C232 H232 119.6
C227 C232 H232 119.6
Cl3 C Cl2 112.7(10)
Cl3 C Cl1 108.9(9)
Cl2 C Cl1 109.7(9)
Cl3 C D 108.5
Cl2 C D 108.5
Cl1 C D 108.5

loop_
_geom_bond_atom_site_label_1
_geom_bond_atom_site_label_2
_geom_bond_distance
Ti1 O1 1.840(5)
Ti1 O2 1.866(6)
Ti1 O3 1.903(5)
Ti1 O4 1.926(6)
Ti1 N102 2.218(6)
Ti1 N101 2.221(6)
Ti1 Ti2 2.789(2)
Ti2 O1 1.866(6)
Ti2 O2 1.871(5)
Ti2 O5 1.903(5)
Ti2 O6 1.916(5)
Ti2 N202 2.228(7)
Ti2 N201 2.232(7)
O3 C109 1.336(10)
O4 C126 1.350(10)
O5 C209 1.318(9)
O6 C226 1.338(10)
N101 C107 1.272(10)
N101 C101 1.471(10)
N102 C120 1.483(11)
N102 C106 1.503(9)
N102 H102 0.9300
C101 C102 1.527(10)
C101 C106 1.535(12)
C101 H36 1.0000
C102 C103 1.525(12)
C102 H2A1 0.9900
C102 H2B1 0.9900
C103 C104 1.491(14)
C103 H3A1 0.9900
C103 HAB1 0.9900
C104 C105 1.521(12)
C104 H4A1 0.9900
C104 H4B1 0.9900
C105 C106 1.529(11)
C105 H5A1 0.9900
C105 H5B1 0.9900
C106 H106 1.0000
C107 C108 1.447(12)
C107 H107 0.9500
C108 C113 1.406(12)
C108 C109 1.424(11)
C109 C110 1.414(11)
C110 C111 1.369(13)
C110 C114 1.488(12)
C111 C112 1.369(13)
C111 H111 0.9500
C112 C113 1.372(12)
C112 H112 0.9500
C113 H113 0.9500
C114 C119 1.374(13)
C114 C115 1.412(13)
C115 C116 1.403(13)
C115 H115 0.9500
C116 C117 1.328(16)
C116 H116 0.9500
C117 C118 1.403(17)
C117 H117 0.9500
C118 C119 1.397(14)
C118 H118 0.9500
C119 H119 0.9500
C120 C121 1.489(13)
C120 H20A 0.9900
C120 H20B 0.9900
C121 C126 1.408(12)
C121 C122 1.409(13)
C122 C123 1.369(13)
C122 H122 0.9500
C123 C124 1.390(13)
C123 H123 0.9500
C124 C125 1.405(13)
C124 H124 0.9500
C125 C126 1.382(12)
C125 C127 1.457(12)
C127 C128 1.403(13)
C127 C132 1.403(13)
C128 C129 1.397(14)
C128 H128 0.9500
C129 C130 1.378(14)
C129 H129 0.9500
C130 C131 1.394(15)
C130 H130 0.9500
C131 C132 1.368(13)
C131 H131 0.9500
C132 H132 0.9500
N201 C207 1.292(11)
N201 C201 1.453(10)
N202 C206 1.496(12)
N202 C220 1.497(10)
N202 H202 0.9300
C201 C202 1.504(13)
C201 C206 1.526(12)
C201 H18 1.0000
C202 C203 1.488(15)
C202 H2A2 0.9900
C202 H2B2 0.9900
C203 C204 1.494(17)
C203 H3A2 0.9900
C203 H3B2 0.9900
C204 C205 1.550(16)
C204 H4A2 0.9900
C204 H4B2 0.9900
C205 C206 1.516(13)
C205 H5A2 0.9900
C205 H5B2 0.9900
C206 H206 1.0000
C207 C208 1.438(13)
C207 H207 0.9500
C208 C213 1.395(12)
C208 C209 1.401(12)
C209 C210 1.406(12)
C210 C211 1.419(12)
C210 C214 1.495(13)
C211 C212 1.393(14)
C211 H211 0.9500
C212 C213 1.382(14)
C212 H212 0.9500
C213 H213 0.9500
C214 C219 1.388(13)
C214 C215 1.396(12)
C215 C216 1.385(14)
C215 H215 0.9500
C216 C217 1.360(16)
C216 H216 0.9500
C217 C218 1.403(17)
C217 H217 0.9500
C218 C219 1.368(17)
C218 H218 0.9500
C219 H219 0.9500
C220 C221 1.525(12)
C220 H20C 0.9900
C220 H20D 0.9900
C221 C226 1.404(12)
C221 C222 1.406(12)
C222 C223 1.393(12)
C222 H222 0.9500
C223 C224 1.367(13)
C223 H223 0.9500
C224 C225 1.377(12)
C224 H224 0.9500
C225 C226 1.412(11)
C225 C227 1.489(12)
C227 C232 1.384(13)
C227 C228 1.392(14)
C228 C229 1.392(15)
C228 H228 0.9500
C229 C230 1.344(17)
C229 H229 0.9500
C230 C231 1.393(17)
C230 H230 0.9500
C231 C232 1.378(14)
C231 H231 0.9500
C232 H232 0.9500
C Cl3 1.665(16)
C Cl2 1.744(16)
C Cl1 1.760(15)
C D 1.0000

loop_
_geom_torsion_atom_site_label_1
_geom_torsion_atom_site_label_2
_geom_torsion_atom_site_label_3
_geom_torsion_atom_site_label_4
_geom_torsion
O2 Ti1 Ti2 O1 175.8(4)
O3 Ti1 Ti2 O1 87.7(3)
O4 Ti1 Ti2 O1 -31.6(4)
N102 Ti1 Ti2 O1 -107.1(3)
N101 Ti1 Ti2 O1 -179.7(4)
O1 Ti1 Ti2 O2 -175.8(4)
O3 Ti1 Ti2 O2 -88.1(3)
O4 Ti1 Ti2 O2 152.6(4)
N102 Ti1 Ti2 O2 77.1(3)
N101 Ti1 Ti2 O2 4.5(3)
O1 Ti1 Ti2 O5 91.0(3)
O2 Ti1 Ti2 O5 -93.2(3)
O3 Ti1 Ti2 O5 178.7(3)
O4 Ti1 Ti2 O5 59.4(3)
N102 Ti1 Ti2 O5 -16.1(3)
N101 Ti1 Ti2 O5 -88.7(3)
O1 Ti1 Ti2 O6 -22.9(4)
O2 Ti1 Ti2 O6 152.9(4)
O3 Ti1 Ti2 O6 64.8(3)
O4 Ti1 Ti2 O6 -54.5(4)
N102 Ti1 Ti2 O6 -130.0(3)
N101 Ti1 Ti2 O6 157.4(3)
O1 Ti1 Ti2 N202 -105.3(3)
O2 Ti1 Ti2 N202 70.5(3)
O3 Ti1 Ti2 N202 -17.6(3)
O4 Ti1 Ti2 N202 -136.9(3)
N102 Ti1 Ti2 N202 147.7(3)
N101 Ti1 Ti2 N202 75.0(3)
O1 Ti1 Ti2 N201 179.7(4)
O2 Ti1 Ti2 N201 -4.5(3)
O3 Ti1 Ti2 N201 -92.6(3)
O4 Ti1 Ti2 N201 148.1(3)
N102 Ti1 Ti2 N201 72.7(3)
N101 Ti1 Ti2 N201 0.1(3)
O2 Ti1 O1 Ti2 -2.8(3)
O3 Ti1 O1 Ti2 -102.7(3)
O4 Ti1 O1 Ti2 158.7(2)
N102 Ti1 O1 Ti2 77.3(3)
N101 Ti1 O1 Ti2 1.2(14)
O2 Ti2 O1 Ti1 2.8(3)
O5 Ti2 O1 Ti1 -97.0(3)
O6 Ti2 O1 Ti1 163.9(3)
N202 Ti2 O1 Ti1 82.0(3)
N201 Ti2 O1 Ti1 -0.9(13)
O1 Ti1 O2 Ti2 2.8(3)
O3 Ti1 O2 Ti2 102.4(3)
O4 Ti1 O2 Ti2 -96.1(7)
N102 Ti1 O2 Ti2 -99.9(3)
N101 Ti1 O2 Ti2 -176.3(3)
O1 Ti2 O2 Ti1 -2.8(3)
O5 Ti2 O2 Ti1 95.5(3)
O6 Ti2 O2 Ti1 -89.9(8)
N202 Ti2 O2 Ti1 -108.4(3)
N201 Ti2 O2 Ti1 176.4(3)
O1 Ti1 O3 C109 -166.3(8)
O2 Ti1 O3 C109 108.6(8)
O4 Ti1 O3 C109 -65.6(8)
N102 Ti1 O3 C109 13.8(12)
N101 Ti1 O3 C109 25.9(8)
Ti2 Ti1 O3 C109 151.3(8)
O1 Ti1 O4 C126 -108.5(8)
O2 Ti1 O4 C126 -12.2(13)
O3 Ti1 O4 C126 149.6(8)
N102 Ti1 O4 C126 -8.3(8)
N101 Ti1 O4 C126 66.8(8)
Ti2 Ti1 O4 C126 -87.9(8)
O1 Ti2 O5 C209 168.9(8)
O2 Ti2 O5 C209 84.8(8)
O6 Ti2 O5 C209 -93.4(8)
N202 Ti2 O5 C209 -8.7(12)
N201 Ti2 O5 C209 2.1(8)
Ti1 Ti2 O5 C209 127.3(8)
O1 Ti2 O6 C226 -88.2(9)
O2 Ti2 O6 C226 -3.3(14)
O5 Ti2 O6 C226 171.3(9)
N202 Ti2 O6 C226 15.2(9)
N201 Ti2 O6 C226 88.4(9)
Ti1 Ti2 O6 C226 -73.4(9)
O1 Ti1 N101 C107 -117.3(13)
O2 Ti1 N101 C107 -113.3(8)
O3 Ti1 N101 C107 -11.5(8)
O4 Ti1 N101 C107 84.9(8)
N102 Ti1 N101 C107 163.8(8)
Ti2 Ti1 N101 C107 -116.3(7)
O1 Ti1 N101 C101 56.5(15)
O2 Ti1 N101 C101 60.5(6)
O3 Ti1 N101 C101 162.2(6)
O4 Ti1 N101 C101 -101.3(6)
N102 Ti1 N101 C101 -22.4(5)
Ti2 Ti1 N101 C101 57.4(6)
O1 Ti1 N102 C120 54.9(6)
O2 Ti1 N102 C120 136.2(6)
O3 Ti1 N102 C120 -125.2(7)
O4 Ti1 N102 C120 -42.5(5)
N101 Ti1 N102 C120 -137.6(6)
Ti2 Ti1 N102 C120 95.2(5)
O1 Ti1 N102 C106 -175.9(5)
O2 Ti1 N102 C106 -94.6(6)
O3 Ti1 N102 C106 4.0(10)
O4 Ti1 N102 C106 86.7(6)
N101 Ti1 N102 C106 -8.4(5)
Ti2 Ti1 N102 C106 -135.6(5)
C107 N101 C101 C102 -14.3(12)
Ti1 N101 C101 C102 171.6(6)
C107 N101 C101 C106 -137.9(8)
Ti1 N101 C101 C106 47.9(7)
N101 C101 C102 C103 -175.5(8)
C106 C101 C102 C103 -53.8(10)
C101 C102 C103 C104 56.4(11)
C102 C103 C104 C105 -58.8(11)
C103 C104 C105 C106 60.0(11)
C120 N102 C106 C105 -72.2(9)
Ti1 N102 C106 C105 158.5(6)
C120 N102 C106 C101 165.5(7)
Ti1 N102 C106 C101 36.2(8)
C104 C105 C106 N102 -178.2(8)
C104 C105 C106 C101 -57.8(11)
N101 C101 C106 N102 -54.1(8)
C102 C101 C106 N102 176.8(7)
N101 C101 C106 C105 -176.5(7)
C102 C101 C106 C105 54.5(10)
C101 N101 C107 C108 -174.2(8)
Ti1 N101 C107 C108 -0.9(13)
N101 C107 C108 C113 -174.2(9)
N101 C107 C108 C109 9.9(15)
Ti1 O3 C109 C110 158.3(6)
Ti1 O3 C109 C108 -24.7(13)
C113 C108 C109 O3 -175.5(8)
C107 C108 C109 O3 0.4(14)
C113 C108 C109 C110 1.4(14)
C107 C108 C109 C110 177.3(8)
O3 C109 C110 C111 176.1(8)
C108 C109 C110 C111 -0.8(14)
O3 C109 C110 C114 0.8(13)
C108 C109 C110 C114 -176.1(8)
C109 C110 C111 C112 -0.5(15)
C114 C110 C111 C112 174.7(9)
C110 C111 C112 C113 1.3(15)
C111 C112 C113 C108 -0.6(14)
C109 C108 C113 C112 -0.6(14)
C107 C108 C113 C112 -176.8(9)
C111 C110 C114 C119 -37.0(14)
C109 C110 C114 C119 138.1(10)
C111 C110 C114 C115 137.3(10)
C109 C110 C114 C115 -47.7(13)
C119 C114 C115 C116 -3.2(14)
C110 C114 C115 C116 -177.7(9)
C114 C115 C116 C117 4.9(16)
C115 C116 C117 C118 -3.5(17)
C116 C117 C118 C119 0.5(17)
C115 C114 C119 C118 0.4(15)
C110 C114 C119 C118 174.9(9)
C117 C118 C119 C114 1.0(17)
C106 N102 C120 C121 -56.2(8)
Ti1 N102 C120 C121 73.1(7)
N102 C120 C121 C126 -50.3(10)
N102 C120 C121 C122 129.6(8)
C126 C121 C122 C123 0.9(13)
C120 C121 C122 C123 -179.0(8)
C121 C122 C123 C124 -3.0(13)
C122 C123 C124 C125 2.7(14)
C123 C124 C125 C126 -0.2(12)
C123 C124 C125 C127 179.8(8)
Ti1 O4 C126 C125 -150.9(6)
Ti1 O4 C126 C121 30.9(11)
C124 C125 C126 O4 180.0(7)
C127 C125 C126 O4 -0.1(12)
C124 C125 C126 C121 -1.9(11)
C127 C125 C126 C121 178.0(8)
C122 C121 C126 O4 179.9(7)
C120 C121 C126 O4 -0.2(11)
C122 C121 C126 C125 1.7(12)
C120 C121 C126 C125 -178.5(8)
C126 C125 C127 C128 -143.9(8)
C124 C125 C127 C128 36.0(12)
C126 C125 C127 C132 39.5(12)
C124 C125 C127 C132 -140.5(9)
C132 C127 C128 C129 -3.6(13)
C125 C127 C128 C129 179.6(8)
C127 C128 C129 C130 4.8(14)
C128 C129 C130 C131 -5.3(15)
C129 C130 C131 C132 4.8(15)
C130 C131 C132 C127 -3.8(14)
C128 C127 C132 C131 3.2(13)
C125 C127 C132 C131 179.8(8)
O1 Ti2 N201 C207 -95.1(12)
O2 Ti2 N201 C207 -98.9(7)
O5 Ti2 N201 C207 3.0(7)
O6 Ti2 N201 C207 100.0(7)
N202 Ti2 N201 C207 178.5(7)
Ti1 Ti2 N201 C207 -95.9(6)
O1 Ti2 N201 C201 73.2(13)
O2 Ti2 N201 C201 69.5(5)
O5 Ti2 N201 C201 171.3(5)
O6 Ti2 N201 C201 -91.6(5)
N202 Ti2 N201 C201 -13.1(5)
Ti1 Ti2 N201 C201 72.5(5)
O1 Ti2 N202 C206 176.4(5)
O2 Ti2 N202 C206 -103.7(5)
O5 Ti2 N202 C206 -6.2(9)
O6 Ti2 N202 C206 82.2(5)
N201 Ti2 N202 C206 -17.2(5)
Ti1 Ti2 N202 C206 -143.1(5)
O1 Ti2 N202 C220 46.0(5)
O2 Ti2 N202 C220 125.9(6)
O5 Ti2 N202 C220 -136.6(6)
O6 Ti2 N202 C220 -48.2(5)
N201 Ti2 N202 C220 -147.6(6)
Ti1 Ti2 N202 C220 86.6(5)
C207 N201 C201 C202 -20.2(11)
Ti2 N201 C201 C202 170.6(6)
C207 N201 C201 C206 -150.8(8)
Ti2 N201 C201 C206 39.9(7)
N201 C201 C202 C203 -179.0(8)
C206 C201 C202 C203 -50.9(11)
C201 C202 C203 C204 55.6(13)
C202 C203 C204 C205 -58.1(13)
C203 C204 C205 C206 55.6(12)
C220 N202 C206 C205 -64.2(9)
Ti2 N202 C206 C205 167.3(6)
C220 N202 C206 C201 171.4(6)
Ti2 N202 C206 C201 42.9(7)
C204 C205 C206 N202 -171.3(8)
C204 C205 C206 C201 -50.3(11)
N201 C201 C206 N202 -52.8(8)
C202 C201 C206 N202 173.3(7)
N201 C201 C206 C205 -177.4(7)
C202 C201 C206 C205 48.7(11)
C201 N201 C207 C208 -173.9(7)
Ti2 N201 C207 C208 -5.9(12)
N201 C207 C208 C213 178.0(8)
N201 C207 C208 C209 3.9(13)
Ti2 O5 C209 C208 -4.1(12)
Ti2 O5 C209 C210 176.6(6)
C213 C208 C209 O5 -173.0(7)
C207 C208 C209 O5 1.1(12)
C213 C208 C209 C210 6.2(11)
C207 C208 C209 C210 -179.6(7)
O5 C209 C210 C211 172.8(7)
C208 C209 C210 C211 -6.5(11)
O5 C209 C210 C214 -5.4(12)
C208 C209 C210 C214 175.3(8)
C209 C210 C211 C212 3.5(12)
C214 C210 C211 C212 -178.1(8)
C210 C211 C212 C213 -0.3(14)
C211 C212 C213 C208 0.1(14)
C209 C208 C213 C212 -3.0(12)
C207 C208 C213 C212 -177.4(8)
C209 C210 C214 C219 142.6(9)
C211 C210 C214 C219 -35.6(12)
C209 C210 C214 C215 -36.8(13)
C211 C210 C214 C215 144.9(8)
C219 C214 C215 C216 0.9(14)
C210 C214 C215 C216 -179.6(9)
C214 C215 C216 C217 0.5(17)
C215 C216 C217 C218 -2(2)
C216 C217 C218 C219 2(2)
C217 C218 C219 C214 -0.6(19)
C215 C214 C219 C218 -0.9(15)
C210 C214 C219 C218 179.7(10)
C206 N202 C220 C221 -58.5(9)
Ti2 N202 C220 C221 70.9(8)
N202 C220 C221 C226 -47.2(11)
N202 C220 C221 C222 134.9(9)
C226 C221 C222 C223 -1.7(14)
C220 C221 C222 C223 176.1(8)
C221 C222 C223 C224 -1.1(14)
C222 C223 C224 C225 2.2(14)
C223 C224 C225 C226 -0.4(14)
C223 C224 C225 C227 -178.4(9)
Ti2 O6 C226 C221 4.2(14)
Ti2 O6 C226 C225 -175.3(6)
C222 C221 C226 O6 -176.0(8)
C220 C221 C226 O6 6.2(13)
C222 C221 C226 C225 3.6(13)
C220 C221 C226 C225 -174.3(8)
C224 C225 C226 O6 177.0(8)
C227 C225 C226 O6 -4.9(13)
C224 C225 C226 C221 -2.5(13)
C227 C225 C226 C221 175.5(8)
C224 C225 C227 C232 131.5(9)
C226 C225 C227 C232 -46.5(12)
C224 C225 C227 C228 -46.9(12)
C226 C225 C227 C228 135.1(9)
C232 C227 C228 C229 -1.7(13)
C225 C227 C228 C229 176.8(8)
C227 C228 C229 C230 2.9(16)
C228 C229 C230 C231 -3.3(17)
C229 C230 C231 C232 2.6(15)
C230 C231 C232 C227 -1.4(14)
C228 C227 C232 C231 1.0(12)
C225 C227 C232 C231 -177.5(8)
